data_4108255
loop_
_publ_author_name
'Bradley L. Nilsson'
'Larry E. Overman'
'Javier Read de Alaniz'
'Jason M. Rohde'

_publ_section_title
;
 Enantioselective Total Syntheses of Nankakurines A and B: Confirmation of
 Structure and Establishment of Absolute Configuration
;
_journal_name_full 'Journal of the American Chemical Society'
_journal_page_first 11297
_journal_page_last 11299
_journal_paper_doi 10.1021/ja804624u
_journal_volume 130
_journal_year 2008
_chemical_formula_sum 'C30 H38 N2 O2'
_chemical_formula_weight 458.62
_chemical_name_systematic
; 
 ? 
;
_space_group_IT_number 19
_symmetry_cell_setting orthorhombic
_symmetry_space_group_name_Hall 'P 2ac 2ab'
_symmetry_space_group_name_H-M 'P 21 21 21'
_atom_sites_solution_hydrogens difmap
_atom_sites_solution_primary direct
_atom_sites_solution_secondary difmap
_audit_creation_method SHELXTL
_cell_angle_alpha 90.00
_cell_angle_beta 90.00
_cell_angle_gamma 90.00
_cell_formula_units_Z 4
_cell_length_a 9.9567(3)
_cell_length_b 15.2992(5)
_cell_length_c 16.3935(5)
_cell_measurement_reflns_used 9800
_cell_measurement_temperature 103(2)
_cell_measurement_theta_max 33.48
_cell_measurement_theta_min 2.39
_cell_volume 2497.21(13)
_computing_cell_refinement 'Bruker SMART APEX/SAINT'
_computing_data_collection 'Bruker SMART APEX'
_computing_data_reduction 'Bruker SAINT'
_computing_molecular_graphics 'Bruker SHELXTL'
_computing_publication_material 'Bruker SHELXTL'
_computing_structure_refinement 'Bruker SHELXTL'
_computing_structure_solution 'Bruker SHELXTL'
_diffrn_ambient_temperature 103(2)
_diffrn_measured_fraction_theta_full 1.000
_diffrn_measured_fraction_theta_max 1.000
_diffrn_measurement_device_type 'Bruker SMART APEXII CCD'
_diffrn_measurement_method '\w and \f'
_diffrn_radiation_monochromator graphite
_diffrn_radiation_source 'fine-focus sealed tube'
_diffrn_radiation_type MoK\a
_diffrn_radiation_wavelength 0.71073
_diffrn_reflns_av_R_equivalents 0.0233
_diffrn_reflns_av_sigmaI/netI 0.0156
_diffrn_reflns_limit_h_max 14
_diffrn_reflns_limit_h_min -14
_diffrn_reflns_limit_k_max 21
_diffrn_reflns_limit_k_min -21
_diffrn_reflns_limit_l_max 23
_diffrn_reflns_limit_l_min -23
_diffrn_reflns_number 40657
_diffrn_reflns_theta_full 30.51
_diffrn_reflns_theta_max 30.51
_diffrn_reflns_theta_min 2.39
_diffrn_standards_decay_% '< 1.0'
_exptl_absorpt_coefficient_mu 0.076
_exptl_absorpt_correction_T_max 0.9843
_exptl_absorpt_correction_T_min 0.9732
_exptl_absorpt_correction_type multi-scan
_exptl_absorpt_process_details 'Bruker SADABS'
_exptl_crystal_colour colourless
_exptl_crystal_density_diffrn 1.220
_exptl_crystal_density_meas 0
_exptl_crystal_description prism
_exptl_crystal_F_000 992
_exptl_crystal_size_max 0.36
_exptl_crystal_size_mid 0.30
_exptl_crystal_size_min 0.21
_refine_diff_density_max 0.405
_refine_diff_density_min -0.163
_refine_diff_density_rms 0.043
_refine_ls_abs_structure_details 'Flack H D (1983), Acta Cryst. A39, 876-881'
_refine_ls_abs_structure_Flack 1.3(6)
_refine_ls_extinction_method none
_refine_ls_goodness_of_fit_ref 1.054
_refine_ls_hydrogen_treatment refall
_refine_ls_matrix_type full
_refine_ls_number_parameters 459
_refine_ls_number_reflns 7606
_refine_ls_number_restraints 0
_refine_ls_restrained_S_all 1.054
_refine_ls_R_factor_all 0.0333
_refine_ls_R_factor_gt 0.0320
_refine_ls_shift/su_max 0.001
_refine_ls_shift/su_mean 0.000
_refine_ls_structure_factor_coef Fsqd
_refine_ls_weighting_details 'calc w=1/[\s^2^(Fo^2^)+(0.0634P)^2^+0.1859P] where P=(Fo^2^+2Fc^2^)/3'
_refine_ls_weighting_scheme calc
_refine_ls_wR_factor_gt 0.0851
_refine_ls_wR_factor_ref 0.0868
_reflns_number_gt 7368
_reflns_number_total 7606
_reflns_threshold_expression >2sigma(I)
_cod_data_source_file ja804624u-file001.cif
_cod_data_source_block leo213
_cod_database_code 4108255

loop_
_symmetry_equiv_pos_as_xyz
'x, y, z'
'-x+1/2, -y, z+1/2'
'-x, y+1/2, -z+1/2'
'x+1/2, -y+1/2, -z'

loop_
_atom_site_label
_atom_site_type_symbol
_atom_site_fract_x
_atom_site_fract_y
_atom_site_fract_z
_atom_site_U_iso_or_equiv
_atom_site_adp_type
_atom_site_occupancy
_atom_site_symmetry_multiplicity
_atom_site_calc_flag
O1 O 0.76866(6) 0.72176(4) 0.89337(4) 0.01612(12) Uani 1 1 d
O2 O 0.53585(7) 0.54102(4) 1.18540(4) 0.01880(13) Uani 1 1 d
N1 N 0.54753(7) 0.70779(4) 0.86433(4) 0.01217(13) Uani 1 1 d
N2 N 0.41993(7) 0.74830(5) 0.85147(4) 0.01332(13) Uani 1 1 d
C1 C 0.66682(10) 0.56093(7) 1.15467(6) 0.02144(18) Uani 1 1 d
C2 C 0.67624(10) 0.53271(7) 1.06655(6) 0.01947(17) Uani 1 1 d
C3 C 0.58654(9) 0.58527(6) 1.00948(5) 0.01609(15) Uani 1 1 d
C4 C 0.61485(9) 0.56036(5) 0.92089(5) 0.01511(15) Uani 1 1 d
C5 C 0.53876(8) 0.61072(5) 0.85439(5) 0.01276(13) Uani 1 1 d
C6 C 0.59759(8) 0.58491(5) 0.77114(5) 0.01401(14) Uani 1 1 d
C7 C 0.52313(9) 0.62180(5) 0.69577(5) 0.01454(14) Uani 1 1 d
C8 C 0.60137(9) 0.68980(6) 0.64639(5) 0.01604(15) Uani 1 1 d
C9 C 0.33299(9) 0.68484(6) 0.89422(5) 0.01573(15) Uani 1 1 d
C10 C 0.38243(8) 0.59685(5) 0.86026(5) 0.01468(14) Uani 1 1 d
C11 C 0.31984(8) 0.58704(6) 0.77535(6) 0.01649(15) Uani 1 1 d
C12 C 0.38392(8) 0.65636(5) 0.72031(5) 0.01423(14) Uani 1 1 d
C13 C 0.38702(8) 0.74767(6) 0.76198(5) 0.01384(14) Uani 1 1 d
C14 C 0.47545(9) 0.81206(6) 0.71499(5) 0.01583(15) Uani 1 1 d
C15 C 0.61478(9) 0.77822(6) 0.68935(5) 0.01500(15) Uani 1 1 d
C16 C 0.68484(10) 0.84424(6) 0.63386(6) 0.01996(17) Uani 1 1 d
C17 C 0.52777(11) 0.55379(6) 1.27103(6) 0.02049(17) Uani 1 1 d
C18 C 0.53473(9) 0.64847(6) 1.29723(5) 0.01739(15) Uani 1 1 d
C19 C 0.58982(10) 0.67044(7) 1.37284(6) 0.02147(18) Uani 1 1 d
C20 C 0.58797(11) 0.75699(8) 1.39987(7) 0.0274(2) Uani 1 1 d
C21 C 0.53261(11) 0.82197(7) 1.35130(8) 0.0283(2) Uani 1 1 d
C22 C 0.48024(10) 0.80070(6) 1.27536(8) 0.0256(2) Uani 1 1 d
C23 C 0.48109(9) 0.71452(6) 1.24825(6) 0.02112(17) Uani 1 1 d
C24 C 0.65447(8) 0.75325(5) 0.89250(5) 0.01288(14) Uani 1 1 d
C25 C 0.63076(8) 0.84387(5) 0.92534(5) 0.01316(14) Uani 1 1 d
C26 C 0.71908(9) 0.91029(6) 0.90300(5) 0.01634(15) Uani 1 1 d
C27 C 0.70956(10) 0.99233(6) 0.93961(6) 0.02038(17) Uani 1 1 d
C28 C 0.61455(10) 1.00754(6) 1.00001(6) 0.02194(18) Uani 1 1 d
C29 C 0.52810(10) 0.94036(7) 1.02338(6) 0.02127(18) Uani 1 1 d
C30 C 0.53466(9) 0.85894(6) 0.98582(5) 0.01696(15) Uani 1 1 d
H1A H 0.7404(18) 0.5305(11) 1.1866(10) 0.039(4) Uiso 1 1 d
H1B H 0.6870(15) 0.6246(10) 1.1606(9) 0.025(3) Uiso 1 1 d
H2A H 0.6563(15) 0.4698(10) 1.0618(9) 0.026(3) Uiso 1 1 d
H2B H 0.7678(15) 0.5398(9) 1.0501(8) 0.020(3) Uiso 1 1 d
H3A H 0.6015(15) 0.6483(9) 1.0183(9) 0.022(3) Uiso 1 1 d
H3B H 0.4932(15) 0.5772(9) 1.0217(9) 0.022(3) Uiso 1 1 d
H4A H 0.5931(15) 0.4988(10) 0.9126(9) 0.024(3) Uiso 1 1 d
H4B H 0.7100(13) 0.5662(8) 0.9131(7) 0.012(3) Uiso 1 1 d
H6A H 0.5975(15) 0.5192(9) 0.7684(9) 0.022(3) Uiso 1 1 d
H6B H 0.6929(14) 0.6026(9) 0.7717(8) 0.017(3) Uiso 1 1 d
H7A H 0.5035(14) 0.5725(9) 0.6587(8) 0.019(3) Uiso 1 1 d
H8A H 0.6891(15) 0.6683(9) 0.6336(8) 0.020(3) Uiso 1 1 d
H8B H 0.5544(14) 0.6989(9) 0.5919(8) 0.019(3) Uiso 1 1 d
H9A H 0.2412(14) 0.6960(9) 0.8819(8) 0.016(3) Uiso 1 1 d
H9B H 0.3503(13) 0.6916(9) 0.9514(8) 0.016(3) Uiso 1 1 d
H10A H 0.3617(14) 0.5483(9) 0.8950(8) 0.019(3) Uiso 1 1 d
H11A H 0.2202(15) 0.5941(9) 0.7797(9) 0.023(3) Uiso 1 1 d
H11B H 0.3372(14) 0.5256(9) 0.7528(8) 0.019(3) Uiso 1 1 d
H12A H 0.3337(14) 0.6652(8) 0.6700(8) 0.018(3) Uiso 1 1 d
H13A H 0.2976(13) 0.7709(8) 0.7609(8) 0.012(3) Uiso 1 1 d
H14A H 0.4878(16) 0.8673(10) 0.7463(9) 0.024(3) Uiso 1 1 d
H14B H 0.4253(14) 0.8280(9) 0.6638(8) 0.020(3) Uiso 1 1 d
H15A H 0.6734(14) 0.7713(9) 0.7376(8) 0.018(3) Uiso 1 1 d
H16A H 0.7758(18) 0.8227(11) 0.6157(10) 0.033(4) Uiso 1 1 d
H16B H 0.7045(16) 0.8983(11) 0.6627(10) 0.033(4) Uiso 1 1 d
H16C H 0.6317(15) 0.8580(9) 0.5849(8) 0.022(3) Uiso 1 1 d
H17A H 0.5966(15) 0.5183(10) 1.2988(9) 0.024(3) Uiso 1 1 d
H17B H 0.4425(15) 0.5294(9) 1.2876(9) 0.024(3) Uiso 1 1 d
H19A H 0.6231(17) 0.6225(10) 1.4084(9) 0.031(4) Uiso 1 1 d
H20A H 0.6268(18) 0.7704(10) 1.4525(10) 0.036(4) Uiso 1 1 d
H21A H 0.5327(17) 0.8831(11) 1.3690(10) 0.035(4) Uiso 1 1 d
H22A H 0.4394(18) 0.8508(11) 1.2397(10) 0.037(4) Uiso 1 1 d
H23A H 0.4455(16) 0.7011(10) 1.1958(10) 0.029(4) Uiso 1 1 d
H26A H 0.7840(16) 0.8989(10) 0.8646(9) 0.025(3) Uiso 1 1 d
H27A H 0.7694(17) 1.0408(10) 0.9206(10) 0.031(4) Uiso 1 1 d
H28A H 0.6101(16) 1.0649(9) 1.0243(9) 0.029(4) Uiso 1 1 d
H29A H 0.4618(16) 0.9497(9) 1.0656(9) 0.025(3) Uiso 1 1 d
H30A H 0.4767(16) 0.8117(10) 1.0007(9) 0.027(3) Uiso 1 1 d

loop_
_atom_site_aniso_label
_atom_site_aniso_U_11
_atom_site_aniso_U_22
_atom_site_aniso_U_33
_atom_site_aniso_U_23
_atom_site_aniso_U_13
_atom_site_aniso_U_12
O1 0.0117(3) 0.0179(3) 0.0188(3) 0.0001(2) 0.0002(2) 0.0012(2)
O2 0.0201(3) 0.0207(3) 0.0155(3) 0.0010(2) 0.0012(2) -0.0036(3)
N1 0.0103(3) 0.0124(3) 0.0138(3) -0.0001(2) -0.0004(2) 0.0019(2)
N2 0.0092(3) 0.0168(3) 0.0139(3) -0.0001(3) 0.0006(2) 0.0018(2)
C1 0.0155(4) 0.0320(5) 0.0169(4) 0.0052(3) -0.0023(3) -0.0006(3)
C2 0.0172(4) 0.0241(4) 0.0171(4) 0.0053(3) -0.0003(3) 0.0044(3)
C3 0.0159(4) 0.0184(4) 0.0140(3) 0.0022(3) -0.0004(3) 0.0013(3)
C4 0.0158(4) 0.0144(3) 0.0152(3) 0.0014(3) 0.0000(3) 0.0019(3)
C5 0.0123(3) 0.0119(3) 0.0140(3) 0.0006(3) 0.0006(3) 0.0001(3)
C6 0.0149(3) 0.0138(3) 0.0133(3) -0.0006(3) 0.0012(3) 0.0011(3)
C7 0.0160(4) 0.0145(3) 0.0131(3) -0.0010(3) 0.0002(3) -0.0009(3)
C8 0.0176(4) 0.0163(3) 0.0142(3) 0.0002(3) 0.0023(3) -0.0008(3)
C9 0.0120(3) 0.0188(4) 0.0163(3) -0.0001(3) 0.0022(3) -0.0007(3)
C10 0.0123(3) 0.0161(3) 0.0156(3) 0.0006(3) 0.0010(3) -0.0021(3)
C11 0.0135(3) 0.0180(4) 0.0180(4) 0.0005(3) -0.0007(3) -0.0043(3)
C12 0.0132(3) 0.0154(3) 0.0140(3) -0.0004(3) -0.0011(3) -0.0017(3)
C13 0.0119(3) 0.0156(3) 0.0140(3) 0.0002(3) -0.0008(3) 0.0007(3)
C14 0.0177(4) 0.0144(3) 0.0154(3) 0.0016(3) -0.0003(3) 0.0015(3)
C15 0.0159(3) 0.0156(3) 0.0135(3) 0.0017(3) 0.0005(3) -0.0013(3)
C16 0.0236(4) 0.0187(4) 0.0177(4) 0.0026(3) 0.0029(3) -0.0038(3)
C17 0.0280(5) 0.0174(4) 0.0161(4) 0.0021(3) 0.0022(3) -0.0023(3)
C18 0.0152(4) 0.0190(4) 0.0180(4) 0.0014(3) 0.0009(3) -0.0020(3)
C19 0.0210(4) 0.0265(4) 0.0170(4) 0.0008(3) 0.0012(3) -0.0038(3)
C20 0.0267(5) 0.0317(5) 0.0239(5) -0.0076(4) 0.0049(4) -0.0083(4)
C21 0.0224(4) 0.0218(4) 0.0408(6) -0.0081(4) 0.0093(4) -0.0038(4)
C22 0.0155(4) 0.0191(4) 0.0422(6) 0.0033(4) 0.0013(4) 0.0002(3)
C23 0.0156(4) 0.0206(4) 0.0271(4) 0.0031(3) -0.0039(3) -0.0024(3)
C24 0.0127(3) 0.0146(3) 0.0114(3) 0.0011(3) 0.0011(3) -0.0005(3)
C25 0.0123(3) 0.0146(3) 0.0126(3) -0.0012(3) -0.0015(3) 0.0011(3)
C26 0.0154(3) 0.0166(4) 0.0171(4) 0.0009(3) -0.0012(3) -0.0001(3)
C27 0.0197(4) 0.0165(4) 0.0250(4) -0.0006(3) -0.0052(3) -0.0005(3)
C28 0.0205(4) 0.0196(4) 0.0258(4) -0.0082(3) -0.0081(4) 0.0045(3)
C29 0.0169(4) 0.0274(4) 0.0195(4) -0.0098(3) -0.0025(3) 0.0034(3)
C30 0.0138(3) 0.0214(4) 0.0157(3) -0.0039(3) 0.0006(3) -0.0003(3)

loop_
_atom_type_symbol
_atom_type_description
_atom_type_scat_dispersion_real
_atom_type_scat_dispersion_imag
_atom_type_scat_source
C C 0.0033 0.0016 'International Tables Vol C Tables 4.2.6.8 and 6.1.1.4'
H H 0.0000 0.0000 'International Tables Vol C Tables 4.2.6.8 and 6.1.1.4'
N N 0.0061 0.0033 'International Tables Vol C Tables 4.2.6.8 and 6.1.1.4'
O O 0.0106 0.0060 'International Tables Vol C Tables 4.2.6.8 and 6.1.1.4'

loop_
_geom_angle_atom_site_label_1
_geom_angle_atom_site_label_2
_geom_angle_atom_site_label_3
_geom_angle
C17 O2 C1 111.75(8)
C24 N1 N2 121.81(7)
C24 N1 C5 126.38(7)
N2 N1 C5 111.25(6)
N1 N2 C9 99.54(6)
N1 N2 C13 109.57(6)
C9 N2 C13 109.33(6)
O2 C1 C2 109.41(8)
C1 C2 C3 113.59(8)
C2 C3 C4 110.12(7)
C3 C4 C5 117.32(7)
N1 C5 C4 113.07(7)
N1 C5 C6 109.24(6)
C4 C5 C6 108.28(7)
N1 C5 C10 100.65(6)
C4 C5 C10 112.14(7)
C6 C5 C10 113.37(7)
C5 C6 C7 115.64(7)
C8 C7 C12 111.31(7)
C8 C7 C6 115.23(7)
C12 C7 C6 110.39(7)
C15 C8 C7 113.67(7)
N2 C9 C10 102.48(7)
C11 C10 C9 106.52(7)
C11 C10 C5 111.09(7)
C9 C10 C5 102.75(7)
C12 C11 C10 107.33(7)
C11 C12 C7 106.96(7)
C11 C12 C13 111.80(7)
C7 C12 C13 113.96(7)
N2 C13 C14 111.22(7)
N2 C13 C12 116.03(7)
C14 C13 C12 111.63(7)
C13 C14 C15 116.09(7)
C16 C15 C8 110.49(7)
C16 C15 C14 110.59(7)
C8 C15 C14 110.13(7)
O2 C17 C18 114.21(7)
C19 C18 C23 119.09(9)
C19 C18 C17 120.04(8)
C23 C18 C17 120.80(8)
C18 C19 C20 120.32(9)
C21 C20 C19 120.16(10)
C20 C21 C22 119.71(9)
C21 C22 C23 120.41(10)
C22 C23 C18 120.28(10)
O1 C24 N1 121.87(8)
O1 C24 C25 119.96(7)
N1 C24 C25 118.15(7)
C26 C25 C30 119.91(8)
C26 C25 C24 118.60(7)
C30 C25 C24 120.86(8)
C25 C26 C27 120.03(8)
C28 C27 C26 120.26(9)
C27 C28 C29 119.52(8)
C30 C29 C28 120.63(9)
C29 C30 C25 119.61(8)

loop_
_geom_bond_atom_site_label_1
_geom_bond_atom_site_label_2
_geom_bond_distance
O1 C24 1.2348(10)
O2 C17 1.4196(11)
O2 C1 1.4308(12)
N1 C24 1.3530(10)
N1 N2 1.4292(9)
N1 C5 1.4966(10)
N2 C9 1.4776(11)
N2 C13 1.5031(10)
C1 C2 1.5106(13)
C2 C3 1.5230(12)
C3 C4 1.5277(12)
C4 C5 1.5351(11)
C5 C6 1.5367(11)
C5 C10 1.5739(12)
C6 C7 1.5475(12)
C7 C8 1.5312(12)
C7 C12 1.5371(12)
C8 C15 1.5310(12)
C9 C10 1.5376(12)
C10 C11 1.5325(12)
C11 C12 1.5317(12)
C12 C13 1.5554(12)
C13 C14 1.5295(12)
C14 C15 1.5392(13)
C15 C16 1.5279(12)
C17 C18 1.5124(12)
C18 C19 1.3964(12)
C18 C23 1.3969(13)
C19 C20 1.3965(14)
C20 C21 1.3878(17)
C21 C22 1.3885(17)
C22 C23 1.3913(14)
C24 C25 1.5060(11)
C25 C26 1.3928(12)
C25 C30 1.3971(12)
C26 C27 1.3945(12)
C27 C28 1.3891(14)
C28 C29 1.3943(15)
C29 C30 1.3909(12)

loop_
_geom_torsion_atom_site_label_1
_geom_torsion_atom_site_label_2
_geom_torsion_atom_site_label_3
_geom_torsion_atom_site_label_4
_geom_torsion
C24 N1 N2 C9 -130.97(7)
C5 N1 N2 C9 40.91(8)
C24 N1 N2 C13 114.45(8)
C5 N1 N2 C13 -73.67(8)
C17 O2 C1 C2 171.05(7)
O2 C1 C2 C3 66.92(10)
C1 C2 C3 C4 173.04(8)
C2 C3 C4 C5 -176.70(7)
C24 N1 C5 C4 35.20(11)
N2 N1 C5 C4 -136.23(7)
C24 N1 C5 C6 -85.45(9)
N2 N1 C5 C6 103.12(7)
C24 N1 C5 C10 155.00(7)
N2 N1 C5 C10 -16.43(8)
C3 C4 C5 N1 50.46(10)
C3 C4 C5 C6 171.66(7)
C3 C4 C5 C10 -62.51(9)
N1 C5 C6 C7 -62.76(9)
C4 C5 C6 C7 173.70(7)
C10 C5 C6 C7 48.59(9)
C5 C6 C7 C8 111.91(8)
C5 C6 C7 C12 -15.22(9)
C12 C7 C8 C15 54.82(10)
C6 C7 C8 C15 -71.85(9)
N1 N2 C9 C10 -47.81(7)
C13 N2 C9 C10 66.95(8)
N2 C9 C10 C11 -78.31(8)
N2 C9 C10 C5 38.56(8)
N1 C5 C10 C11 99.63(8)
C4 C5 C10 C11 -139.91(7)
C6 C5 C10 C11 -16.90(10)
N1 C5 C10 C9 -13.93(8)
C4 C5 C10 C9 106.54(7)
C6 C5 C10 C9 -130.46(7)
C9 C10 C11 C12 67.91(8)
C5 C10 C11 C12 -43.26(9)
C10 C11 C12 C7 78.49(8)
C10 C11 C12 C13 -46.90(9)
C8 C7 C12 C11 -175.09(7)
C6 C7 C12 C11 -45.81(8)
C8 C7 C12 C13 -51.01(9)
C6 C7 C12 C13 78.27(8)
N1 N2 C13 C14 -71.46(8)
C9 N2 C13 C14 -179.59(7)
N1 N2 C13 C12 57.57(9)
C9 N2 C13 C12 -50.56(9)
C11 C12 C13 N2 39.63(10)
C7 C12 C13 N2 -81.80(9)
C11 C12 C13 C14 168.46(7)
C7 C12 C13 C14 47.03(9)
N2 C13 C14 C15 84.03(9)
C12 C13 C14 C15 -47.30(10)
C7 C8 C15 C16 -175.89(8)
C7 C8 C15 C14 -53.41(9)
C13 C14 C15 C16 172.69(7)
C13 C14 C15 C8 50.28(9)
C1 O2 C17 C18 69.43(11)
O2 C17 C18 C19 -149.92(9)
O2 C17 C18 C23 32.98(14)
C23 C18 C19 C20 1.68(14)
C17 C18 C19 C20 -175.47(9)
C18 C19 C20 C21 -0.72(15)
C19 C20 C21 C22 -0.62(16)
C20 C21 C22 C23 0.98(15)
C21 C22 C23 C18 -0.01(15)
C19 C18 C23 C22 -1.31(14)
C17 C18 C23 C22 175.81(9)
N2 N1 C24 O1 -170.11(7)
C5 N1 C24 O1 19.30(13)
N2 N1 C24 C25 11.39(11)
C5 N1 C24 C25 -159.20(7)
O1 C24 C25 C26 45.55(11)
N1 C24 C25 C26 -135.93(8)
O1 C24 C25 C30 -125.39(9)
N1 C24 C25 C30 53.14(11)
C30 C25 C26 C27 -1.48(13)
C24 C25 C26 C27 -172.50(8)
C25 C26 C27 C28 1.75(13)
C26 C27 C28 C29 -0.45(14)
C27 C28 C29 C30 -1.12(14)
C28 C29 C30 C25 1.39(14)
C26 C25 C30 C29 -0.08(13)
C24 C25 C30 C29 170.73(8)
